data_7226172
loop_
_publ_author_name
'Mahmoudi, Ghodrat'
'Bauz\'a, Antonio'
'Frontera, Antonio'
'Garczarek, Piotr'
'Stilinovi\'c, Vladimir'
'Kirillov, Alexander M.'
'Kennedy, Alan'
'Ruiz-P\'erez, Catalina'

_publ_section_title
;
 Metal--organic and supramolecular lead(ii) networks assembled from
 isomeric nicotinoylhydrazone blocks: the effects of ligand geometry and
 counter-ion on topology and supramolecular assembly
;
_journal_issue 28
_journal_name_full CrystEngComm
_journal_page_first 5375
_journal_paper_doi 10.1039/C6CE00900J
_journal_volume 18
_journal_year 2016
_chemical_formula_sum 'C13 H12 N6 O7 Pb'
_chemical_formula_weight 571.48
_chemical_name_systematic
; 
 ? 
;
_space_group_IT_number 14
_symmetry_cell_setting monoclinic
_symmetry_space_group_name_Hall '-P 2ybc'
_symmetry_space_group_name_H-M 'P 1 21/c 1'
_atom_sites_solution_hydrogens geom
_atom_sites_solution_primary direct
_atom_sites_solution_secondary difmap
_audit_creation_method SHELXL-97
_audit_update_record
;
2016-04-19 deposited with the CCDC.
2016-05-25 downloaded from the CCDC.
;
_cell_angle_alpha 90.00
_cell_angle_beta 98.4580(10)
_cell_angle_gamma 90.00
_cell_formula_units_Z 4
_cell_length_a 9.0537(3)
_cell_length_b 23.1055(8)
_cell_length_c 7.8698(3)
_cell_measurement_reflns_used 8349
_cell_measurement_temperature 100(2)
_cell_measurement_theta_max 32.59
_cell_measurement_theta_min 2.44
_cell_volume 1628.38(10)
_computing_cell_refinement 'Bruker SAINT'
_computing_data_collection 'Bruker APEX2'
_computing_data_reduction 'Bruker SAINT'
_computing_molecular_graphics 'Bruker SHELXTL'
_computing_publication_material 'Bruker SHELXTL'
_computing_structure_refinement 'SHELXL-97 (Sheldrick, 2008)'
_computing_structure_solution 'SHELXS-97 (Sheldrick, 2008)'
_diffrn_ambient_temperature 100(2)
_diffrn_measured_fraction_theta_full 0.997
_diffrn_measured_fraction_theta_max 0.997
_diffrn_measurement_device_type 'Bruker APEX-II CCD'
_diffrn_measurement_method '\f and \w scans'
_diffrn_radiation_monochromator graphite
_diffrn_radiation_source 'fine-focus sealed tube'
_diffrn_radiation_type MoK\a
_diffrn_radiation_wavelength 0.71073
_diffrn_reflns_av_R_equivalents 0.0431
_diffrn_reflns_av_sigmaI/netI 0.0445
_diffrn_reflns_limit_h_max 13
_diffrn_reflns_limit_h_min -13
_diffrn_reflns_limit_k_max 32
_diffrn_reflns_limit_k_min -35
_diffrn_reflns_limit_l_max 11
_diffrn_reflns_limit_l_min -12
_diffrn_reflns_number 29363
_diffrn_reflns_theta_full 33.17
_diffrn_reflns_theta_max 33.17
_diffrn_reflns_theta_min 1.76
_exptl_absorpt_coefficient_mu 10.416
_exptl_absorpt_correction_T_max 0.6240
_exptl_absorpt_correction_T_min 0.2865
_exptl_absorpt_correction_type multi-scan
_exptl_absorpt_process_details SADABS
_exptl_crystal_colour colourless
_exptl_crystal_density_diffrn 2.331
_exptl_crystal_density_method 'not measured'
_exptl_crystal_description rod
_exptl_crystal_F_000 1080
_exptl_crystal_size_max 0.16
_exptl_crystal_size_mid 0.05
_exptl_crystal_size_min 0.05
_refine_diff_density_max 1.627
_refine_diff_density_min -2.003
_refine_diff_density_rms 0.188
_refine_ls_extinction_method none
_refine_ls_goodness_of_fit_ref 1.027
_refine_ls_hydrogen_treatment mixed
_refine_ls_matrix_type full
_refine_ls_number_parameters 249
_refine_ls_number_reflns 6193
_refine_ls_number_restraints 0
_refine_ls_restrained_S_all 1.027
_refine_ls_R_factor_all 0.0437
_refine_ls_R_factor_gt 0.0290
_refine_ls_shift/su_max 0.001
_refine_ls_shift/su_mean 0.000
_refine_ls_structure_factor_coef Fsqd
_refine_ls_weighting_details 'calc w=1/[\s^2^(Fo^2^)+(0.0195P)^2^+1.3056P] where P=(Fo^2^+2Fc^2^)/3'
_refine_ls_weighting_scheme calc
_refine_ls_wR_factor_gt 0.0507
_refine_ls_wR_factor_ref 0.0538
_reflns_number_gt 4981
_reflns_number_total 6193
_reflns_threshold_expression >2sigma(I)
_cod_data_source_file c6ce00900j2.cif
_cod_data_source_block 5
_cod_depositor_comments
;
The following automatic conversions were performed:

'_symmetry_cell_setting' value 'Monoclinic' changed to 'monoclinic'
according to
/usr/data/users/saulius/crontab/automatic-downloads/current/RSC/lib/dictionaries/cif_core.dic
dictionary named 'cif_core.dic' version 2.4.2 from 2011-04-26.

Automatic conversion script
Id: cif_fix_values 4268 2015-11-12 08:31:59Z antanas 
;
_cod_original_sg_symbol_H-M P2(1)/c
_cod_database_code 7226172

loop_
_symmetry_equiv_pos_as_xyz
'x, y, z'
'-x, y+1/2, -z+1/2'
'-x, -y, -z'
'x, -y-1/2, z-1/2'

loop_
_atom_site_label
_atom_site_type_symbol
_atom_site_fract_x
_atom_site_fract_y
_atom_site_fract_z
_atom_site_U_iso_or_equiv
_atom_site_adp_type
_atom_site_occupancy
_atom_site_symmetry_multiplicity
_atom_site_calc_flag
_atom_site_refinement_flags
Pb1 Pb 0.209579(12) 0.157539(5) 0.056512(14) 0.01198(3) Uani 1 1 d .
N1 N 0.4676(3) 0.28102(12) -0.3253(3) 0.0165(5) Uani 1 1 d .
N2 N 0.3729(3) 0.11237(11) -0.2179(3) 0.0126(5) Uani 1 1 d .
N3 N 0.3339(3) 0.05464(11) -0.2409(3) 0.0132(5) Uani 1 1 d .
H3B H 0.385(4) 0.0355(16) -0.290(4) 0.018(10) Uiso 1 1 d .
N4 N -0.0058(3) -0.10205(11) -0.2208(3) 0.0167(6) Uani 1 1 d .
N5 N 0.4107(3) 0.07583(12) 0.2989(3) 0.0159(5) Uani 1 1 d .
N6 N 0.0565(3) 0.23542(11) -0.2572(3) 0.0137(5) Uani 1 1 d .
O1 O 0.1251(2) 0.06735(9) -0.1180(3) 0.0158(4) Uani 1 1 d .
O2 O 0.3319(3) 0.11241(11) 0.3614(3) 0.0266(6) Uani 1 1 d .
O3 O 0.4053(3) 0.07358(11) 0.1385(3) 0.0266(6) Uani 1 1 d .
O4 O 0.4965(3) 0.04381(11) 0.3934(3) 0.0290(6) Uani 1 1 d .
O5 O 0.0114(2) 0.18614(10) -0.2222(3) 0.0172(5) Uani 1 1 d .
O6 O 0.1731(2) 0.25598(10) -0.1692(3) 0.0191(5) Uani 1 1 d .
O7 O -0.0099(3) 0.26399(11) -0.3783(3) 0.0233(5) Uani 1 1 d .
C1 C 0.1465(3) -0.02009(13) -0.2672(4) 0.0119(6) Uani 1 1 d .
C2 C 0.0636(3) -0.05329(13) -0.1671(4) 0.0148(6) Uani 1 1 d .
H2A H 0.0564 -0.0403 -0.0541 0.018 Uiso 1 1 calc R
C3 C 0.0067(3) -0.12010(14) -0.3809(4) 0.0163(6) Uani 1 1 d .
H3A H -0.0431 -0.1546 -0.4221 0.020 Uiso 1 1 calc R
C4 C 0.0886(3) -0.09061(14) -0.4875(4) 0.0156(6) Uani 1 1 d .
H4A H 0.0965 -0.1053 -0.5986 0.019 Uiso 1 1 calc R
C5 C 0.1590(3) -0.03951(14) -0.4314(4) 0.0141(6) Uani 1 1 d .
H5A H 0.2147 -0.0182 -0.5035 0.017 Uiso 1 1 calc R
C6 C 0.2018(3) 0.03734(13) -0.2008(4) 0.0131(6) Uani 1 1 d .
C7 C 0.5125(3) 0.12431(13) -0.2125(3) 0.0116(6) Uani 1 1 d .
C8 C 0.6340(4) 0.08029(14) -0.2060(4) 0.0180(6) Uani 1 1 d .
H8A H 0.6218 0.0512 -0.1187 0.027 Uiso 1 1 calc R
H8B H 0.7311 0.0993 -0.1768 0.027 Uiso 1 1 calc R
H8C H 0.6288 0.0615 -0.3184 0.027 Uiso 1 1 calc R
C9 C 0.5475(3) 0.18659(13) -0.2188(4) 0.0127(6) Uani 1 1 d .
C10 C 0.4476(3) 0.22375(13) -0.3162(4) 0.0147(6) Uani 1 1 d .
H10A H 0.3602 0.2075 -0.3800 0.018 Uiso 1 1 calc R
C11 C 0.5918(3) 0.30336(14) -0.2360(4) 0.0174(6) Uani 1 1 d .
H11A H 0.6065 0.3440 -0.2397 0.021 Uiso 1 1 calc R
C12 C 0.6992(4) 0.27009(14) -0.1391(4) 0.0181(7) Uani 1 1 d .
H12A H 0.7866 0.2876 -0.0791 0.022 Uiso 1 1 calc R
C13 C 0.6783(3) 0.21091(14) -0.1302(4) 0.0158(6) Uani 1 1 d .
H13A H 0.7515 0.1872 -0.0650 0.019 Uiso 1 1 calc R

loop_
_atom_site_aniso_label
_atom_site_aniso_U_11
_atom_site_aniso_U_22
_atom_site_aniso_U_33
_atom_site_aniso_U_23
_atom_site_aniso_U_13
_atom_site_aniso_U_12
Pb1 0.01126(5) 0.00945(5) 0.01500(5) -0.00082(5) 0.00117(4) 0.00009(4)
N1 0.0131(13) 0.0144(13) 0.0223(13) 0.0022(11) 0.0033(10) 0.0018(10)
N2 0.0152(12) 0.0097(12) 0.0135(12) -0.0007(9) 0.0043(10) -0.0037(10)
N3 0.0135(13) 0.0096(13) 0.0176(13) -0.0039(10) 0.0060(10) -0.0011(10)
N4 0.0199(14) 0.0119(13) 0.0195(13) -0.0032(10) 0.0067(11) -0.0024(11)
N5 0.0183(13) 0.0122(13) 0.0167(12) 0.0031(10) 0.0002(10) -0.0028(10)
N6 0.0137(13) 0.0132(13) 0.0151(12) -0.0011(10) 0.0055(10) 0.0007(10)
O1 0.0172(11) 0.0117(11) 0.0199(11) -0.0055(9) 0.0077(9) -0.0022(9)
O2 0.0259(14) 0.0345(16) 0.0202(12) 0.0020(11) 0.0059(10) 0.0104(11)
O3 0.0415(16) 0.0239(14) 0.0138(11) 0.0007(10) 0.0015(10) 0.0090(12)
O4 0.0379(16) 0.0240(14) 0.0220(12) 0.0043(10) -0.0057(11) 0.0094(11)
O5 0.0200(12) 0.0110(11) 0.0195(11) 0.0001(9) -0.0001(9) -0.0053(9)
O6 0.0123(11) 0.0171(12) 0.0268(12) -0.0014(10) -0.0004(9) -0.0038(9)
O7 0.0249(13) 0.0232(13) 0.0198(12) 0.0085(10) -0.0034(10) -0.0034(10)
C1 0.0109(13) 0.0104(14) 0.0147(13) -0.0006(11) 0.0031(11) 0.0013(11)
C2 0.0155(15) 0.0116(15) 0.0180(15) -0.0036(12) 0.0047(12) -0.0015(12)
C3 0.0160(15) 0.0114(15) 0.0211(15) -0.0061(12) 0.0017(12) -0.0038(12)
C4 0.0185(16) 0.0137(15) 0.0153(14) -0.0052(12) 0.0041(12) -0.0006(12)
C5 0.0135(14) 0.0151(16) 0.0147(14) -0.0003(11) 0.0054(11) 0.0001(12)
C6 0.0158(14) 0.0120(15) 0.0115(13) 0.0000(11) 0.0014(11) -0.0010(11)
C7 0.0136(14) 0.0123(14) 0.0092(12) -0.0012(11) 0.0029(10) 0.0013(11)
C8 0.0156(15) 0.0156(16) 0.0233(16) -0.0032(13) 0.0045(13) 0.0004(12)
C9 0.0101(13) 0.0150(15) 0.0138(13) 0.0021(11) 0.0045(11) 0.0010(11)
C10 0.0111(14) 0.0149(16) 0.0184(15) 0.0013(12) 0.0029(11) 0.0013(11)
C11 0.0147(15) 0.0119(15) 0.0260(16) 0.0023(13) 0.0050(13) 0.0004(12)
C12 0.0128(15) 0.0174(17) 0.0241(16) -0.0007(13) 0.0027(12) -0.0053(12)
C13 0.0135(14) 0.0169(16) 0.0172(15) 0.0000(12) 0.0022(11) 0.0000(12)

loop_
_atom_type_symbol
_atom_type_description
_atom_type_scat_dispersion_real
_atom_type_scat_dispersion_imag
_atom_type_scat_source
C C 0.0033 0.0016 'International Tables Vol C Tables 4.2.6.8 and 6.1.1.4'
H H 0.0000 0.0000 'International Tables Vol C Tables 4.2.6.8 and 6.1.1.4'
N N 0.0061 0.0033 'International Tables Vol C Tables 4.2.6.8 and 6.1.1.4'
O O 0.0106 0.0060 'International Tables Vol C Tables 4.2.6.8 and 6.1.1.4'
Pb Pb -3.3944 10.1111 'International Tables Vol C Tables 4.2.6.8 and 6.1.1.4'

loop_
_geom_angle_atom_site_label_1
_geom_angle_atom_site_label_2
_geom_angle_atom_site_label_3
_geom_angle
_geom_angle_site_symmetry_1
_geom_angle_site_symmetry_3
O1 Pb1 O3 70.67(7) . .
O1 Pb1 O2 102.37(8) . .
O3 Pb1 O2 47.69(7) . .
O1 Pb1 O5 69.64(7) . .
O3 Pb1 O5 135.95(7) . .
O2 Pb1 O5 162.16(7) . .
O1 Pb1 N4 72.58(7) . 3
O3 Pb1 N4 90.88(8) . 3
O2 Pb1 N4 67.32(8) . 3
O5 Pb1 N4 94.88(7) . 3
O1 Pb1 N1 140.32(7) . 4_566
O3 Pb1 N1 78.02(8) . 4_566
O2 Pb1 N1 71.61(8) . 4_566
O5 Pb1 N1 124.93(7) . 4_566
N4 Pb1 N1 132.63(8) 3 4_566
C11 N1 C10 117.6(3) . .
C11 N1 Pb1 125.4(2) . 4_565
C10 N1 Pb1 114.2(2) . 4_565
C7 N2 N3 116.2(3) . .
C6 N3 N2 118.4(3) . .
C6 N3 H3B 124(3) . .
N2 N3 H3B 117(3) . .
C2 N4 C3 117.3(3) . .
C2 N4 Pb1 124.73(19) . 3
C3 N4 Pb1 117.0(2) . 3
O4 N5 O2 120.7(3) . .
O4 N5 O3 120.5(3) . .
O2 N5 O3 118.8(3) . .
O7 N6 O5 121.0(3) . .
O7 N6 O6 119.5(3) . .
O5 N6 O6 119.5(3) . .
C6 O1 Pb1 126.6(2) . .
N5 O2 Pb1 95.42(17) . .
N5 O3 Pb1 98.06(18) . .
N6 O5 Pb1 101.61(17) . .
C5 C1 C2 118.2(3) . .
C5 C1 C6 123.1(3) . .
C2 C1 C6 118.3(3) . .
N4 C2 C1 123.7(3) . .
N4 C2 H2A 118.1 . .
C1 C2 H2A 118.1 . .
N4 C3 C4 122.9(3) . .
N4 C3 H3A 118.6 . .
C4 C3 H3A 118.6 . .
C3 C4 C5 119.4(3) . .
C3 C4 H4A 120.3 . .
C5 C4 H4A 120.3 . .
C4 C5 C1 118.4(3) . .
C4 C5 H5A 120.8 . .
C1 C5 H5A 120.8 . .
O1 C6 N3 123.2(3) . .
O1 C6 C1 120.1(3) . .
N3 C6 C1 116.7(3) . .
N2 C7 C9 115.0(3) . .
N2 C7 C8 124.7(3) . .
C9 C7 C8 120.3(3) . .
C7 C8 H8A 109.5 . .
C7 C8 H8B 109.5 . .
H8A C8 H8B 109.5 . .
C7 C8 H8C 109.5 . .
H8A C8 H8C 109.5 . .
H8B C8 H8C 109.5 . .
C10 C9 C13 117.4(3) . .
C10 C9 C7 119.6(3) . .
C13 C9 C7 123.0(3) . .
N1 C10 C9 123.8(3) . .
N1 C10 H10A 118.1 . .
C9 C10 H10A 118.1 . .
N1 C11 C12 123.0(3) . .
N1 C11 H11A 118.5 . .
C12 C11 H11A 118.5 . .
C11 C12 C13 119.2(3) . .
C11 C12 H12A 120.4 . .
C13 C12 H12A 120.4 . .
C12 C13 C9 118.9(3) . .
C12 C13 H13A 120.6 . .
C9 C13 H13A 120.6 . .

loop_
_geom_bond_atom_site_label_1
_geom_bond_atom_site_label_2
_geom_bond_distance
_geom_bond_site_symmetry_2
Pb1 O1 2.550(2) .
Pb1 O3 2.643(2) .
Pb1 O2 2.700(2) .
Pb1 O5 2.704(2) .
Pb1 N4 2.724(3) 3
Pb1 N1 2.775(3) 4_566
N1 C11 1.338(4) .
N1 C10 1.339(4) .
N1 Pb1 2.775(3) 4_565
N2 C7 1.288(4) .
N2 N3 1.385(4) .
N3 C6 1.342(4) .
N3 H3B 0.79(4) .
N4 C2 1.328(4) .
N4 C3 1.348(4) .
N4 Pb1 2.725(3) 3
N5 O4 1.239(3) .
N5 O2 1.252(3) .
N5 O3 1.257(3) .
N6 O7 1.240(3) .
N6 O5 1.254(3) .
N6 O6 1.267(3) .
O1 C6 1.234(3) .
C1 C5 1.388(4) .
C1 C2 1.395(4) .
C1 C6 1.486(4) .
C2 H2A 0.9500 .
C3 C4 1.379(4) .
C3 H3A 0.9500 .
C4 C5 1.383(4) .
C4 H4A 0.9500 .
C5 H5A 0.9500 .
C7 C9 1.476(4) .
C7 C8 1.494(4) .
C8 H8A 0.9800 .
C8 H8B 0.9800 .
C8 H8C 0.9800 .
C9 C10 1.392(4) .
C9 C13 1.401(4) .
C10 H10A 0.9500 .
C11 C12 1.379(4) .
C11 H11A 0.9500 .
C12 C13 1.384(4) .
C12 H12A 0.9500 .
C13 H13A 0.9500 .
